data_2023540
loop_
_publ_author_name
'Halushchenko, Valeriia'
'Korovin, Oleksandr'
'Rusakova, Natalya'
'Dyakonenko, Viktoriya'
'Khomenko, Dmytro'
'Lampeka, Rostyslav'
'Smola, Serhii'

_publ_section_title
;
 Crystal structure and supramolecular features of bis{ethyl
 2-[1-methyl-3-(pyridin-2-yl)-1H-1,2,4-triazol-5-yl]acetate}trinitratolanthanum(III)
;
_journal_coeditor_code OO2010
_journal_issue 7
_journal_name_full 'Acta Crystallographica Section E Crystallographic Communications'
_journal_paper_doi 10.1107/S2056989025005419
_journal_volume 81
_journal_year 2025
_chemical_formula_iupac '[La (N O3)3 (C12 H14 N4 O2)2]'
_chemical_formula_moiety 'C24 H28 La N11 O13'
_chemical_formula_sum 'C24 H28 La N11 O13'
_chemical_formula_weight 817.48
_chemical_name_systematic
;Bis{ethyl
2-[1-methyl-3-(pyridin-2-yl)-1<i>H</i>-1,2,4-triazol-5-yl]acetate}trinitratolanthanum(III)
;
_space_group_crystal_system monoclinic
_space_group_IT_number 15
_space_group_name_Hall '-C 2yc'
_space_group_name_H-M_alt 'C 1 2/c 1'
_atom_sites_solution_hydrogens geom
_atom_sites_solution_primary dual
_audit_creation_method
;
Olex2 1.5
(compiled 2024.02.16 svn.r378c4104 for OlexSys, GUI svn.r6928)
;
_cell_angle_alpha 90
_cell_angle_beta 122.360(8)
_cell_angle_gamma 90
_cell_formula_units_Z 4
_cell_length_a 20.9094(15)
_cell_length_b 9.0361(5)
_cell_length_c 19.3753(13)
_cell_measurement_reflns_used 6040
_cell_measurement_temperature 296.15
_cell_measurement_theta_max 29.51
_cell_measurement_theta_min 2.31
_cell_volume 3092.2(4)
_computing_cell_refinement
;
SAINT (Bruker, 2014)
;
_computing_data_collection
;
APEX2 (Bruker, 2014)
;
_computing_data_reduction
;
SAINT (Bruker, 2014)
;
_computing_molecular_graphics
;
Olex2 1.5 (Dolomanov <i>et al.</i>,  2009)
;
_computing_publication_material
;
Olex2 1.5 (Dolomanov <i>et al.</i>,  2009)
;
_computing_structure_refinement
;
<i>SHELXL2019/3</i> (Sheldrick, 2015b)
;
_computing_structure_solution
;
<i>SHELXT2018/2</i> (Sheldrick, 2015a)
;
_diffrn_ambient_temperature 296.15
_diffrn_measured_fraction_theta_full 1.000
_diffrn_measured_fraction_theta_max 1.000
_diffrn_measurement_device_type 'Bruker APEXII CCD'
_diffrn_measurement_method '\f and \w scans'
_diffrn_radiation_monochromator graphite
_diffrn_radiation_type MoK\a
_diffrn_radiation_wavelength 0.71073
_diffrn_reflns_av_R_equivalents 0.0658
_diffrn_reflns_av_unetI/netI 0.0448
_diffrn_reflns_limit_h_max 27
_diffrn_reflns_limit_h_min -27
_diffrn_reflns_limit_k_max 11
_diffrn_reflns_limit_k_min -11
_diffrn_reflns_limit_l_max 23
_diffrn_reflns_limit_l_min -25
_diffrn_reflns_number 25399
_diffrn_reflns_theta_full 25.242
_diffrn_reflns_theta_max 27.490
_diffrn_reflns_theta_min 2.306
_diffrn_source_current 35.0
_diffrn_source_power 1.75
_diffrn_source_voltage 50.0
_diffrn_standards_number 0
_exptl_absorpt_coefficient_mu 1.466
_exptl_absorpt_correction_T_max 0.7460
_exptl_absorpt_correction_T_min 0.6310
_exptl_absorpt_correction_type multi-scan
_exptl_absorpt_process_details
;
(SADABS; Krause <i>et al.</i>,  2015)
;
_exptl_crystal_colour colourless
_exptl_crystal_density_diffrn 1.756
_exptl_crystal_description block
_exptl_crystal_F_000 1640
_exptl_crystal_size_max 0.203
_exptl_crystal_size_mid 0.1
_exptl_crystal_size_min 0.08
_refine_diff_density_max 0.569
_refine_diff_density_min -0.844
_refine_ls_extinction_method none
_refine_ls_goodness_of_fit_ref 1.025
_refine_ls_hydrogen_treatment constr
_refine_ls_matrix_type full
_refine_ls_number_parameters 244
_refine_ls_number_reflns 3551
_refine_ls_number_restraints 4
_refine_ls_restrained_S_all 1.031
_refine_ls_R_factor_all 0.0461
_refine_ls_R_factor_gt 0.0346
_refine_ls_shift/su_max 0.001
_refine_ls_shift/su_mean 0.000
_refine_ls_structure_factor_coef Fsqd
_refine_ls_weighting_details 'w=1/[\s^2^(Fo^2^)+(0.0207P)^2^+5.1659P] where P=(Fo^2^+2Fc^2^)/3'
_refine_ls_weighting_scheme calc
_refine_ls_wR_factor_gt 0.0594
_refine_ls_wR_factor_ref 0.0617
_reflns_number_gt 3079
_reflns_number_total 3551
_reflns_threshold_expression 'I > 2\s(I)'
_cod_data_source_file oo2010.cif
_cod_data_source_block I
_cod_database_code 2023540
_shelx_space_group_comment
;
The symmetry employed for this shelxl refinement is uniquely defined
by the following loop, which should always be used as a source of
symmetry information in preference to the above space-group names.
They are only intended as comments.
;
_shelx_estimated_absorpt_t_min 0.755
_shelx_estimated_absorpt_t_max 0.892

loop_
_space_group_symop_operation_xyz
'x, y, z'
'-x, y, -z+1/2'
'x+1/2, y+1/2, z'
'-x+1/2, y+1/2, -z+1/2'
'-x, -y, -z'
'x, -y, z-1/2'
'-x+1/2, -y+1/2, -z'
'x+1/2, -y+1/2, z-1/2'

loop_
_atom_site_type_symbol
_atom_site_label
_atom_site_fract_x
_atom_site_fract_y
_atom_site_fract_z
_atom_site_U_iso_or_equiv
_atom_site_adp_type
_atom_site_calc_flag
_atom_site_occupancy
_atom_site_disorder_assembly
_atom_site_disorder_group
La La1 0.500000 0.70697(3) 0.750000 0.02422(8) Uani d 1 . .
O O1 0.49470(11) 0.9461(2) 0.83001(13) 0.0342(5) Uani d 1 . .
O O2 0.47068(12) 1.1356(3) 0.88686(13) 0.0490(6) Uani d 1 . .
O O3 0.41282(12) 0.6737(2) 0.81036(13) 0.0420(6) Uani d 1 . .
O O4 0.36568(13) 0.5606(3) 0.69543(14) 0.0450(6) Uani d 1 . .
O O5 0.30520(15) 0.5608(4) 0.75756(18) 0.0757(9) Uani d 1 . .
O O6 0.48997(14) 0.4392(2) 0.68942(13) 0.0446(6) Uani d 1 . .
O O7 0.500000 0.2329(4) 0.750000 0.1035(19) Uani d 1 . .
N N1 0.37318(13) 0.8792(3) 0.66653(14) 0.0302(6) Uani d 1 . .
N N2 0.30215(14) 1.0757(3) 0.62102(17) 0.0396(7) Uani d 1 . .
N N3 0.29540(14) 1.0126(3) 0.55397(16) 0.0385(6) Uani d 1 . .
N N4 0.40813(13) 0.6946(3) 0.57673(14) 0.0306(5) Uani d 1 . .
N N5 0.35979(15) 0.5972(3) 0.75405(17) 0.0415(7) Uani d 1 . .
N N6 0.500000 0.3676(4) 0.750000 0.0504(11) Uani d 1 . .
C C1 0.45126(17) 1.0320(3) 0.83070(18) 0.0335(7) Uani d 1 . .
C C2 0.36730(18) 1.0331(4) 0.7704(2) 0.0453(9) Uani d 1 . .
H H2A 0.343480 0.962493 0.787535 0.054 Uiso calc 1 . .
H H2B 0.347431 1.130488 0.769625 0.054 Uiso calc 1 . .
C C3 0.34823(16) 0.9948(3) 0.68711(19) 0.0330(7) Uani d 1 . .
C C4 0.2648(2) 1.2166(5) 0.6141(3) 0.0697(12) Uani d 1 . .
H H4A 0.300776 1.295679 0.631030 0.105 Uiso calc 1 . .
H H4B 0.244539 1.214648 0.648449 0.105 Uiso calc 1 . .
H H4C 0.224384 1.231862 0.558420 0.105 Uiso calc 1 . .
C C5 0.33897(15) 0.8949(3) 0.58451(17) 0.0288(6) Uani d 1 . .
C C6 0.35208(15) 0.7916(3) 0.53514(17) 0.0312(6) Uani d 1 . .
C C7 0.30868(17) 0.7975(4) 0.45033(18) 0.0396(7) Uani d 1 . .
H H7 0.269901 0.866415 0.423460 0.048 Uiso calc 1 . .
C C8 0.32411(19) 0.6997(4) 0.40704(19) 0.0447(8) Uani d 1 . .
H H8 0.296155 0.701751 0.350232 0.054 Uiso calc 1 . .
C C9 0.3815(2) 0.5987(4) 0.4488(2) 0.0460(9) Uani d 1 . .
H H9 0.392798 0.530563 0.420863 0.055 Uiso calc 1 . .
C C10 0.42195(19) 0.6004(4) 0.53292(19) 0.0411(8) Uani d 1 . .
H H10 0.461029 0.532385 0.560819 0.049 Uiso calc 1 . .
C C11A 0.5493(3) 1.1248(13) 0.9524(5) 0.047(3) Uani d 0.5 A 1
H H11A 0.581712 1.165465 0.935363 0.057 Uiso calc 0.5 A 1
H H11B 0.563293 1.022301 0.968023 0.057 Uiso calc 0.5 A 1
C C11B 0.5489(3) 1.1767(13) 0.9403(5) 0.053(4) Uani d 0.5 A 2
H H11C 0.554468 1.283395 0.940967 0.063 Uiso calc 0.5 A 2
H H11D 0.579518 1.132313 0.921904 0.063 Uiso calc 0.5 A 2
C C12A 0.5574(5) 1.2123(9) 1.0228(5) 0.0440(19) Uani d 0.5 A 1
H H12A 0.541187 1.312379 1.005664 0.066 Uiso calc 0.5 A 1
H H12B 0.609401 1.212011 1.067173 0.066 Uiso calc 0.5 A 1
H H12C 0.526652 1.168387 1.040412 0.066 Uiso calc 0.5 A 1
C C12B 0.5734(5) 1.1211(11) 1.0242(6) 0.068(3) Uani d 0.5 A 2
H H12D 0.565756 1.016096 1.022133 0.102 Uiso calc 0.5 A 2
H H12E 0.544112 1.168907 1.042468 0.102 Uiso calc 0.5 A 2
H H12F 0.626122 1.142940 1.061360 0.102 Uiso calc 0.5 A 2

loop_
_atom_site_aniso_label
_atom_site_aniso_U_11
_atom_site_aniso_U_22
_atom_site_aniso_U_33
_atom_site_aniso_U_12
_atom_site_aniso_U_13
_atom_site_aniso_U_23
La1 0.02401(12) 0.02188(12) 0.02192(12) 0.000 0.00906(10) 0.000
O1 0.0289(11) 0.0289(11) 0.0396(13) 0.0067(9) 0.0150(10) 0.0011(9)
O2 0.0382(13) 0.0619(16) 0.0406(14) 0.0085(12) 0.0169(12) -0.0151(12)
O3 0.0405(13) 0.0439(14) 0.0374(13) -0.0049(10) 0.0180(11) -0.0037(10)
O4 0.0427(14) 0.0476(15) 0.0392(14) -0.0067(11) 0.0184(12) -0.0029(11)
O5 0.0450(16) 0.116(3) 0.072(2) -0.0192(16) 0.0356(15) 0.0128(18)
O6 0.0654(16) 0.0292(12) 0.0372(13) -0.0023(11) 0.0261(12) 0.0024(10)
O7 0.228(6) 0.024(2) 0.098(4) 0.000 0.113(4) 0.000
N1 0.0252(12) 0.0337(14) 0.0289(14) 0.0029(11) 0.0126(11) 0.0011(11)
N2 0.0308(14) 0.0368(15) 0.0445(17) 0.0100(12) 0.0157(13) 0.0054(13)
N3 0.0347(15) 0.0401(16) 0.0342(15) 0.0074(12) 0.0141(13) 0.0072(12)
N4 0.0318(13) 0.0277(13) 0.0273(12) -0.0014(11) 0.0126(11) 0.0007(11)
N5 0.0320(15) 0.0463(17) 0.0420(17) -0.0012(13) 0.0170(14) 0.0116(14)
N6 0.081(3) 0.022(2) 0.057(3) 0.000 0.042(3) 0.000
C1 0.0336(17) 0.0358(17) 0.0283(16) 0.0057(14) 0.0146(14) 0.0017(14)
C2 0.0339(18) 0.057(2) 0.040(2) 0.0081(17) 0.0167(16) -0.0074(17)
C3 0.0202(15) 0.0351(17) 0.0351(18) 0.0018(13) 0.0091(14) 0.0015(14)
C4 0.076(3) 0.058(3) 0.069(3) 0.041(2) 0.035(2) 0.014(2)
C5 0.0207(14) 0.0300(15) 0.0293(16) -0.0024(12) 0.0092(13) 0.0045(13)
C6 0.0248(14) 0.0337(15) 0.0291(15) -0.0082(14) 0.0104(12) 0.0019(15)
C7 0.0315(16) 0.0482(19) 0.0288(16) -0.0036(16) 0.0092(14) 0.0068(16)
C8 0.0438(19) 0.057(2) 0.0254(16) -0.0148(19) 0.0135(15) -0.0045(17)
C9 0.054(2) 0.049(2) 0.0366(19) -0.0063(18) 0.0252(18) -0.0093(17)
C10 0.046(2) 0.0388(18) 0.0320(18) 0.0020(16) 0.0165(16) -0.0023(15)
C11A 0.029(5) 0.070(9) 0.030(5) 0.006(4) 0.008(4) -0.021(5)
C11B 0.049(6) 0.045(7) 0.058(7) -0.010(4) 0.025(5) -0.011(5)
C12A 0.050(5) 0.045(4) 0.038(4) -0.003(4) 0.024(4) -0.014(4)
C12B 0.057(6) 0.082(7) 0.053(6) -0.027(6) 0.022(5) 0.001(6)

loop_
_atom_type_symbol
_atom_type_description
_atom_type_scat_dispersion_real
_atom_type_scat_dispersion_imag
_atom_type_scat_source
C C 0.0033 0.0016 'International Tables Vol C Tables 4.2.6.8 and 6.1.1.4'
H H 0.0000 0.0000 'International Tables Vol C Tables 4.2.6.8 and 6.1.1.4'
La La -0.2871 2.4523 'International Tables Vol C Tables 4.2.6.8 and 6.1.1.4'
N N 0.0061 0.0033 'International Tables Vol C Tables 4.2.6.8 and 6.1.1.4'
O O 0.0106 0.0060 'International Tables Vol C Tables 4.2.6.8 and 6.1.1.4'

loop_
_geom_angle_atom_site_label_1
_geom_angle_atom_site_label_2
_geom_angle_atom_site_label_3
_geom_angle_site_symmetry_1
_geom_angle_site_symmetry_3
_geom_angle
_geom_angle_publ_flag
O1 La1 O1 . 2_656 73.45(9) ?
O1 La1 O4 2_656 . 120.78(6) ?
O1 La1 O4 2_656 2_656 104.97(7) ?
O1 La1 O4 . . 104.97(7) ?
O1 La1 O4 . 2_656 120.78(6) ?
O1 La1 N1 2_656 . 61.91(7) ?
O1 La1 N1 2_656 2_656 63.81(7) ?
O1 La1 N1 . 2_656 61.91(7) ?
O1 La1 N1 . . 63.81(7) ?
O1 La1 N4 2_656 2_656 120.07(7) ?
O1 La1 N4 . . 120.07(7) ?
O1 La1 N4 2_656 . 64.01(7) ?
O1 La1 N4 . 2_656 64.01(7) ?
O3 La1 O1 . . 65.72(6) ?
O3 La1 O1 2_656 2_656 65.72(6) ?
O3 La1 O1 2_656 . 126.35(6) ?
O3 La1 O1 . 2_656 126.35(6) ?
O3 La1 O3 . 2_656 167.00(9) ?
O3 La1 O4 2_656 . 125.16(7) ?
O3 La1 O4 2_656 2_656 46.80(7) ?
O3 La1 O4 . . 46.80(7) ?
O3 La1 O4 . 2_656 125.16(7) ?
O3 La1 N1 . 2_656 118.72(7) ?
O3 La1 N1 2_656 2_656 69.40(7) ?
O3 La1 N1 2_656 . 118.72(7) ?
O3 La1 N1 . . 69.40(7) ?
O3 La1 N4 . 2_656 70.42(7) ?
O3 La1 N4 . . 109.05(7) ?
O3 La1 N4 2_656 2_656 109.05(7) ?
O3 La1 N4 2_656 . 70.41(7) ?
O4 La1 O4 . 2_656 122.58(10) ?
O4 La1 N4 . . 67.77(7) ?
O4 La1 N4 2_656 2_656 67.76(7) ?
O4 La1 N4 . 2_656 109.92(7) ?
O4 La1 N4 2_656 . 109.92(7) ?
O6 La1 O1 . 2_656 119.69(7) ?
O6 La1 O1 2_656 2_656 165.76(6) ?
O6 La1 O1 . . 165.77(6) ?
O6 La1 O1 2_656 . 119.70(7) ?
O6 La1 O3 . . 100.45(7) ?
O6 La1 O3 2_656 2_656 100.45(7) ?
O6 La1 O3 2_656 . 67.16(7) ?
O6 La1 O3 . 2_656 67.16(7) ?
O6 La1 O4 . . 64.43(7) ?
O6 La1 O4 . 2_656 63.50(7) ?
O6 La1 O4 2_656 . 63.50(7) ?
O6 La1 O4 2_656 2_656 64.43(7) ?
O6 La1 O6 2_656 . 47.95(9) ?
O6 La1 N1 2_656 . 127.14(7) ?
O6 La1 N1 . . 115.86(7) ?
O6 La1 N1 2_656 2_656 115.86(7) ?
O6 La1 N1 . 2_656 127.14(7) ?
O6 La1 N4 2_656 . 109.33(7) ?
O6 La1 N4 2_656 2_656 66.26(7) ?
O6 La1 N4 . . 66.25(7) ?
O6 La1 N4 . 2_656 109.33(7) ?
N1 La1 O4 . 2_656 165.39(7) ?
N1 La1 O4 2_656 2_656 65.10(7) ?
N1 La1 O4 . . 65.11(7) ?
N1 La1 O4 2_656 . 165.39(7) ?
N1 La1 N1 . 2_656 110.63(10) ?
N1 La1 N4 2_656 . 123.34(7) ?
N1 La1 N4 . 2_656 123.34(7) ?
N1 La1 N4 . . 59.67(7) ?
N1 La1 N4 2_656 2_656 59.67(7) ?
N4 La1 N4 . 2_656 175.51(10) ?
C1 O1 La1 . . 142.1(2) ?
C1 O2 C11A . . 112.3(4) ?
C1 O2 C11B . . 120.3(6) ?
N5 O3 La1 . . 99.98(17) ?
N5 O4 La1 . . 95.78(17) ?
N6 O6 La1 . . 97.0(2) ?
C3 N1 La1 . . 133.32(19) ?
C3 N1 C5 . . 103.0(2) ?
C5 N1 La1 . . 119.27(18) ?
N3 N2 C4 . . 120.2(3) ?
C3 N2 N3 . . 109.9(3) ?
C3 N2 C4 . . 129.8(3) ?
C5 N3 N2 . . 102.5(2) ?
C6 N4 La1 . . 120.53(19) ?
C6 N4 C10 . . 116.9(3) ?
C10 N4 La1 . . 122.4(2) ?
O4 N5 O3 . . 117.4(3) ?
O5 N5 O3 . . 120.8(3) ?
O5 N5 O4 . . 121.8(3) ?
O6 N6 La1 . . 58.98(18) ?
O6 N6 La1 2_656 . 58.98(18) ?
O6 N6 O6 2_656 . 118.0(4) ?
O7 N6 La1 . . 180.0 ?
O7 N6 O6 . . 121.02(18) ?
O7 N6 O6 . 2_656 121.02(18) ?
O1 C1 O2 . . 124.4(3) ?
O1 C1 C2 . . 124.9(3) ?
O2 C1 C2 . . 110.6(3) ?
C1 C2 H2A . . 109.3 ?
C1 C2 H2B . . 109.3 ?
H2A C2 H2B . . 108.0 ?
C3 C2 C1 . . 111.5(3) ?
C3 C2 H2A . . 109.3 ?
C3 C2 H2B . . 109.3 ?
N1 C3 N2 . . 110.0(3) ?
N1 C3 C2 . . 126.4(3) ?
N2 C3 C2 . . 123.5(3) ?
N2 C4 H4A . . 109.5 ?
N2 C4 H4B . . 109.5 ?
N2 C4 H4C . . 109.5 ?
H4A C4 H4B . . 109.5 ?
H4A C4 H4C . . 109.5 ?
H4B C4 H4C . . 109.5 ?
N1 C5 C6 . . 122.2(3) ?
N3 C5 N1 . . 114.5(3) ?
N3 C5 C6 . . 123.2(3) ?
N4 C6 C5 . . 115.8(2) ?
N4 C6 C7 . . 123.1(3) ?
C7 C6 C5 . . 121.1(3) ?
C6 C7 H7 . . 120.6 ?
C8 C7 C6 . . 118.7(3) ?
C8 C7 H7 . . 120.6 ?
C7 C8 H8 . . 120.5 ?
C7 C8 C9 . . 119.0(3) ?
C9 C8 H8 . . 120.5 ?
C8 C9 H9 . . 120.7 ?
C8 C9 C10 . . 118.6(3) ?
C10 C9 H9 . . 120.7 ?
N4 C10 C9 . . 123.6(3) ?
N4 C10 H10 . . 118.2 ?
C9 C10 H10 . . 118.2 ?
O2 C11A H11A . . 110.4 ?
O2 C11A H11B . . 110.4 ?
O2 C11A C12A . . 106.5(6) ?
H11A C11A H11B . . 108.6 ?
C12A C11A H11A . . 110.4 ?
C12A C11A H11B . . 110.4 ?
O2 C11B H11C . . 110.4 ?
O2 C11B H11D . . 110.4 ?
O2 C11B C12B . . 106.8(7) ?
H11C C11B H11D . . 108.6 ?
C12B C11B H11C . . 110.4 ?
C12B C11B H11D . . 110.4 ?
C11A C12A H12A . . 109.5 ?
C11A C12A H12B . . 109.5 ?
C11A C12A H12C . . 109.5 ?
H12A C12A H12B . . 109.5 ?
H12A C12A H12C . . 109.5 ?
H12B C12A H12C . . 109.5 ?
C11B C12B H12D . . 109.5 ?
C11B C12B H12E . . 109.5 ?
C11B C12B H12F . . 109.5 ?
H12D C12B H12E . . 109.5 ?
H12D C12B H12F . . 109.5 ?
H12E C12B H12F . . 109.5 ?

loop_
_geom_bond_atom_site_label_1
_geom_bond_atom_site_label_2
_geom_bond_site_symmetry_2
_geom_bond_distance
_geom_bond_publ_flag
La1 O1 2_656 2.696(2) y
La1 O1 . 2.696(2) y
La1 O3 . 2.658(2) y
La1 O3 2_656 2.658(2) y
La1 O4 . 2.752(2) y
La1 O4 2_656 2.752(2) y
La1 O6 2_656 2.648(2) y
La1 O6 . 2.648(2) y
La1 N1 2_656 2.735(2) y
La1 N1 . 2.735(2) y
La1 N4 2_656 2.841(2) y
La1 N4 . 2.841(2) y
O1 C1 . 1.200(3) ?
O2 C1 . 1.323(4) ?
O2 C11A . 1.446(5) ?
O2 C11B . 1.440(5) ?
O3 N5 . 1.266(3) ?
O4 N5 . 1.251(3) ?
O5 N5 . 1.224(3) ?
O6 N6 . 1.256(3) ?
O7 N6 . 1.217(5) ?
N1 C3 . 1.321(4) ?
N1 C5 . 1.357(3) ?
N2 N3 . 1.355(4) ?
N2 C3 . 1.335(4) ?
N2 C4 . 1.462(4) ?
N3 C5 . 1.317(4) ?
N4 C6 . 1.334(4) ?
N4 C10 . 1.339(4) ?
C1 C2 . 1.500(4) ?
C2 H2A . 0.9700 ?
C2 H2B . 0.9700 ?
C2 C3 . 1.482(4) ?
C4 H4A . 0.9600 ?
C4 H4B . 0.9600 ?
C4 H4C . 0.9600 ?
C5 C6 . 1.464(4) ?
C6 C7 . 1.389(4) ?
C7 H7 . 0.9300 ?
C7 C8 . 1.370(5) ?
C8 H8 . 0.9300 ?
C8 C9 . 1.375(5) ?
C9 H9 . 0.9300 ?
C9 C10 . 1.377(4) ?
C10 H10 . 0.9300 ?
C11A H11A . 0.9700 ?
C11A H11B . 0.9700 ?
C11A C12A . 1.506(5) ?
C11B H11C . 0.9700 ?
C11B H11D . 0.9700 ?
C11B C12B . 1.505(5) ?
C12A H12A . 0.9600 ?
C12A H12B . 0.9600 ?
C12A H12C . 0.9600 ?
C12B H12D . 0.9600 ?
C12B H12E . 0.9600 ?
C12B H12F . 0.9600 ?

loop_
_geom_torsion_atom_site_label_1
_geom_torsion_atom_site_label_2
_geom_torsion_atom_site_label_3
_geom_torsion_atom_site_label_4
_geom_torsion_site_symmetry_1
_geom_torsion_site_symmetry_2
_geom_torsion_site_symmetry_3
_geom_torsion_site_symmetry_4
_geom_torsion
_geom_torsion_publ_flag
La1 O1 C1 O2 . . . . 174.4(2) ?
La1 O1 C1 C2 . . . . -2.8(5) ?
La1 O3 N5 O4 . . . . 2.3(3) ?
La1 O3 N5 O5 . . . . -177.9(3) ?
La1 O4 N5 O3 . . . . -2.2(3) ?
La1 O4 N5 O5 . . . . 178.0(3) ?
La1 O6 N6 O6 . . . 2_656 -0.003(3) ?
La1 O6 N6 O7 . . . . 180.000(2) ?
La1 N1 C3 N2 . . . . 154.6(2) ?
La1 N1 C3 C2 . . . . -25.3(5) ?
La1 N1 C5 N3 . . . . -159.02(19) ?
La1 N1 C5 C6 . . . . 18.9(3) ?
La1 N4 C6 C5 . . . . -3.8(3) ?
La1 N4 C6 C7 . . . . 175.5(2) ?
La1 N4 C10 C9 . . . . -175.5(3) ?
O1 C1 C2 C3 . . . . -37.0(5) ?
O2 C1 C2 C3 . . . . 145.4(3) ?
N1 C5 C6 N4 . . . . -9.9(4) ?
N1 C5 C6 C7 . . . . 170.8(3) ?
N2 N3 C5 N1 . . . . -0.2(3) ?
N2 N3 C5 C6 . . . . -178.1(3) ?
N3 N2 C3 N1 . . . . 0.4(3) ?
N3 N2 C3 C2 . . . . -179.7(3) ?
N3 C5 C6 N4 . . . . 167.8(3) ?
N3 C5 C6 C7 . . . . -11.4(4) ?
N4 C6 C7 C8 . . . . -0.3(5) ?
C1 O2 C11A C12A . . . . -162.2(7) ?
C1 O2 C11B C12B . . . . -110.0(8) ?
C1 C2 C3 N1 . . . . 50.7(4) ?
C1 C2 C3 N2 . . . . -129.2(3) ?
C3 N1 C5 N3 . . . . 0.4(3) ?
C3 N1 C5 C6 . . . . 178.3(3) ?
C3 N2 N3 C5 . . . . -0.1(3) ?
C4 N2 N3 C5 . . . . 176.8(3) ?
C4 N2 C3 N1 . . . . -176.1(3) ?
C4 N2 C3 C2 . . . . 3.8(5) ?
C5 N1 C3 N2 . . . . -0.5(3) ?
C5 N1 C3 C2 . . . . 179.6(3) ?
C5 C6 C7 C8 . . . . 178.9(3) ?
C6 N4 C10 C9 . . . . -0.4(5) ?
C6 C7 C8 C9 . . . . 0.5(5) ?
C7 C8 C9 C10 . . . . -0.6(5) ?
C8 C9 C10 N4 . . . . 0.6(5) ?
C10 N4 C6 C5 . . . . -179.0(3) ?
C10 N4 C6 C7 . . . . 0.2(4) ?
C11A O2 C1 O1 . . . . -5.7(7) ?
C11A O2 C1 C2 . . . . 171.9(6) ?
C11B O2 C1 O1 . . . . 15.8(6) ?
C11B O2 C1 C2 . . . . -166.6(5) ?
